data_7247499
loop_
_publ_author_name
'Tokoro, Yuichiro'
'Nakagawa, Tetsuya'
'Yamamoto, Shin-Ichi'
'Koizumi, Toshio'
'Oyama, Toshiyuki'

_publ_section_title
;
 Probing local structure of glass with orientation-dependent luminescence.
;
_journal_issue 41
_journal_name_full 'Physical chemistry chemical physics : PCCP'
_journal_page_first 28113
_journal_page_last 28118
_journal_paper_doi 10.1039/d3cp03565d
_journal_volume 25
_journal_year 2023
_chemical_formula_moiety 'C40 H32 O2 Si2'
_chemical_formula_sum 'C40 H32 O2 Si2'
_chemical_formula_weight 600.87
_space_group_crystal_system triclinic
_space_group_IT_number 2
_space_group_name_Hall '-P 1'
_space_group_name_H-M_alt 'P -1'
_symmetry_Int_Tables_number 2
_atom_sites_solution_primary iterative
_audit_creation_date 2019-02-18
_audit_creation_method
;
Olex2 1.2
(compiled May 18 2018 14:05:52 for OlexSys, GUI svn.r5506)
;
_audit_update_record
;
2019-05-17 deposited with the CCDC.	2023-10-04 downloaded from the CCDC.
;
_cell_angle_alpha 110.8110(10)
_cell_angle_beta 104.5240(10)
_cell_angle_gamma 95.2830(10)
_cell_formula_units_Z 2
_cell_length_a 10.45340(10)
_cell_length_b 12.10100(10)
_cell_length_c 13.64410(10)
_cell_measurement_reflns_used 23098
_cell_measurement_temperature 223
_cell_measurement_theta_max 71.1640
_cell_measurement_theta_min 4.2120
_cell_volume 1530.15(3)
_computing_cell_refinement 'CrysAlisPro 1.171.39.46e (Rigaku OD, 2018)'
_computing_data_collection 'CrysAlisPro 1.171.39.46e (Rigaku OD, 2018)'
_computing_data_reduction 'CrysAlisPro 1.171.39.46e (Rigaku OD, 2018)'
_computing_molecular_graphics 'Olex2 (Dolomanov et al., 2009)'
_computing_publication_material 'Olex2 (Dolomanov et al., 2009)'
_computing_structure_refinement 'olex2.refine (Bourhis et al., 2015)'
_computing_structure_solution 'olex2.solve (Bourhis et al., 2015)'
_diffrn_ambient_temperature 223
_diffrn_detector 'CCD plate'
_diffrn_measured_fraction_theta_full 0.9813
_diffrn_measured_fraction_theta_max 0.9800
_diffrn_measurement_details
;
List of Runs (angles in degrees, time in seconds):

  # Type    Start    End  Width  t~exp~   \w     \q     \k     \f   Frames
#--------------------------------------------------------------------------
  1  \w    -13.00 104.00   0.50    0.50    --   45.20  22.00 -82.00  234
  2  \w     22.00 134.00   0.50    0.50    --   98.30 -22.00 111.00  224
  3  \w    154.00 187.00   0.50    0.50    --   98.30  22.00 -82.00   66
  4  \w     56.00 114.00   0.50    0.50    --   98.30  22.00 -82.00  116
  5  \w     37.00  63.00   0.50    0.50    --   45.20  82.00-120.00   52
  6  \w    -44.00  84.00   0.50    0.50    --   45.20 -77.00 -90.00  256
  7  \w     62.00 108.00   0.50    0.50    --   45.20 -22.00 111.00   92
  8  \w    -44.00  -9.00   0.50    0.50    --   45.20 -22.00 111.00   70
  9  \w      4.00  30.00   0.50    0.50    --   45.20  82.00-120.00   52
 10  \w      6.00  42.00   0.50    0.50    --   45.20 -22.00 111.00   72
 11  \w      6.00  56.00   0.50    0.50    --   48.00  81.00  39.74  100
 12  \w     64.00 137.00   0.50    0.50    --   48.00  68.00 -24.29  146
 13  \w     16.00  60.00   0.50    0.50    --   48.00  68.00 -24.29   88
 14  \w     57.00 102.00   0.50    0.50    --   48.00  81.00  39.74   90
 15  \w     15.00  91.00   0.50    0.50    --   56.00  82.00-139.41  152
 16  \w    114.00 140.00   0.50    0.50    --   56.00  82.00-139.41   52
 17  \w     19.00  50.00   0.50    0.50    --   60.00  80.00  70.74   62
 18  \w     71.00 148.00   0.50    0.50    --   60.00  80.00  70.74  154
 19  \w    116.00 142.00   0.50    0.50    --   64.00  82.00 101.25   52
 20  \w     23.00  68.00   0.50    0.50    --   64.00  82.00 134.05   90
 21  \w     22.00  53.00   0.50    0.50    --   64.00  82.00 101.25   62
 22  \w    119.00 146.00   0.50    0.50    --   64.00  82.00 134.05   54
 23  \w     87.00 159.00   0.50    0.50    --   72.00  82.00-102.39  144
 24  \w     30.00  72.00   0.50    0.50    --   72.00  82.00-102.39   84
 25  \w     30.00  55.00   0.50    0.50    --   72.00  81.00 -16.13   50
 26  \w     34.00  68.00   0.50    0.50    --   76.00  81.00 157.59   68
 27  \w     34.00  87.00   0.50    0.50    --   76.00  81.00 -65.19  106
 28  \w    140.00 165.00   0.50    0.50    --   76.00  81.00 -65.19   50
 29  \w    125.00 151.00   0.50    0.50    --   76.00  81.00  19.97   52
 30  \w     35.00  61.00   0.50    0.50    --   76.00  81.00  19.97   52
 31  \w     35.00  63.00   0.50    0.50    --   76.00  81.00-159.66   56
 32  \w    128.00 164.00   0.50    0.50    --   76.00  81.00 157.59   72
 33  \w     38.00  66.00   0.50    0.50    --   80.00  81.00  64.34   56
 34  \w     58.00 186.00   0.50    0.50    --   98.30  79.00-129.02  256
 35  \w    131.00 156.00   0.50    0.50    --   98.30  82.00 -90.00   50
 36  \w    105.00 136.00   0.50    0.50    --   98.30  82.00 120.00   62
 37  \w     56.00  96.00   0.50    0.50    --   98.30  82.00 -90.00   80
 38  \w     56.00  84.00   0.50    0.50    --   98.30  82.00 120.00   56
 39  \w    140.00 188.00   0.50    0.50    --   98.30  82.00-180.00   96
 40  \w     56.00 118.00   0.50    0.50    --   98.30  82.00-180.00  124
 41  \w     46.00 139.00   0.50    0.50    --   98.30 -82.00-120.00  186
 42  \w    101.00 186.00   0.50    0.50    --   98.30  82.00 -60.00  170
 43  \w    152.00 186.00   0.50    0.50    --   98.30  82.00  90.00   68
 44  \w     59.00 122.00   0.50    0.50    --   98.30  77.00  30.00  126
 45  \w    107.00 140.00   0.50    0.50    --   98.30 -30.00 -90.00   66
 46  \w     56.00 107.00   0.50    0.50    --   98.30  82.00  90.00  102
 47  \w     60.00  96.00   0.50    0.50    --   98.30  82.00 -60.00   72
 48  \w     50.00  97.00   0.50    0.50    --   98.30 -30.00 -90.00   94
 49  \w      9.00  38.00   0.50    0.50    --   98.30 -30.00 -90.00   58
 50  \w    124.00 150.00   0.50    0.50    --   98.30  82.00   0.00   52
 51  \w    131.00 156.00   0.50    0.50    --   98.30  82.00 150.00   50
 52  \w     59.00 128.00   0.50    0.50    --   98.30  82.00 150.00  138
 53  \w     58.00 115.00   0.50    0.50    --   98.30  82.00   0.00  114
 54  \w    104.00 188.00   0.50    0.50    --   98.30  61.00  90.00  168
 55  \w     55.00 140.00   0.50    0.50    --   98.30 -82.00  90.00  170
 56  \w     59.00 138.00   0.50    0.50    --   98.30  77.00-150.00  158
 57  \w     12.00  50.00   0.50    0.50    --   98.30 -82.00  90.00   76
 58  \w     86.00 126.00   0.50    0.50    --   98.30  61.00 -60.00   80
 59  \w     68.00 187.00   0.50    0.50    --   98.30  61.00   0.00  238
 60  \w     80.00 182.00   0.50    0.50    --   98.30  61.00 150.00  204
 61  \w    152.00 177.00   0.50    0.50    --   98.30  82.00  60.00   50
 62  \w    104.00 129.00   0.50    0.50    --   98.30  82.00 -90.00   50
 63  \w     57.00 140.00   0.50    0.50    --   98.30  82.00  60.00  166
 64  \w    150.00 178.00   0.50    0.50    --   98.30  61.00  60.00   56
 65  \w     52.00 141.00   0.50    0.50    --   98.30 -82.00  30.00  178
 66  \w     69.00 120.00   0.50    0.50    --   98.30 -82.00 -90.00  102
 67  \w     13.00  38.00   0.50    0.50    --   98.30 -82.00  30.00   50
 68  \w    109.00 142.00   0.50    0.50    --   98.30  82.00 -30.00   66
 69  \w     56.00  81.00   0.50    0.50    --   98.30  82.00 -30.00   50
 70  \w     15.00  59.00   0.50    0.50    --   98.30 -82.00 -90.00   88
 71  \w     81.00 136.00   0.50    0.50    --   98.30  61.00  60.00  110
 72  \w     32.00 124.00   0.50    0.50    --   98.30 -82.00 150.00  184
;
_diffrn_measurement_device 'four-circle diffractometer'
_diffrn_measurement_device_type 'XtaLAB AFC12 (RINC): Kappa dual offset/far'
_diffrn_measurement_method '\w scans'
_diffrn_orient_matrix_type 'CrysAlisPro convention (1999,Acta A55,543-557)'
_diffrn_orient_matrix_UB_11 -0.0403316000
_diffrn_orient_matrix_UB_12 0.1022742000
_diffrn_orient_matrix_UB_13 -0.0359314000
_diffrn_orient_matrix_UB_21 0.1419681000
_diffrn_orient_matrix_UB_22 0.0288272000
_diffrn_orient_matrix_UB_23 -0.0094518000
_diffrn_orient_matrix_UB_31 -0.0486151000
_diffrn_orient_matrix_UB_32 -0.0896252000
_diffrn_orient_matrix_UB_33 -0.1212520000
_diffrn_radiation_monochromator mirror
_diffrn_radiation_probe x-ray
_diffrn_radiation_type 'Cu K\a'
_diffrn_radiation_wavelength 1.54184
_diffrn_reflns_av_R_equivalents 0.0349
_diffrn_reflns_av_unetI/netI 0.0203
_diffrn_reflns_limit_h_max 12
_diffrn_reflns_limit_h_min -12
_diffrn_reflns_limit_k_max 14
_diffrn_reflns_limit_k_min -14
_diffrn_reflns_limit_l_max 16
_diffrn_reflns_limit_l_min -16
_diffrn_reflns_number 37126
_diffrn_reflns_theta_full 71.7458
_diffrn_reflns_theta_max 71.75
_diffrn_reflns_theta_min 3.99
_diffrn_source 'micro-focus sealed X-ray tube'
_diffrn_source_type 'Rigaku (Cu) X-ray Source'
_exptl_absorpt_coefficient_mu 1.329
_exptl_absorpt_correction_T_max 1.00000
_exptl_absorpt_correction_T_min 0.64724
_exptl_absorpt_correction_type multi-scan
_exptl_absorpt_process_details
;
CrysAlisPro 1.171.39.46e (Rigaku Oxford Diffraction, 2018)
Empirical absorption correction using spherical harmonics,
 implemented in SCALE3 ABSPACK scaling algorithm.
;
_exptl_crystal_colour 'transparent green'
_exptl_crystal_density_diffrn 1.3040
_exptl_crystal_description block
_exptl_crystal_F_000 634.6922
_exptl_crystal_size_max 0.281
_exptl_crystal_size_mid 0.188
_exptl_crystal_size_min 0.15
_refine_diff_density_max 0.4353
_refine_diff_density_min -0.5562
_refine_diff_density_rms 0.0425
_refine_ls_d_res_high 0.8118
_refine_ls_d_res_low 11.0825
_refine_ls_goodness_of_fit_ref 1.0412
_refine_ls_hydrogen_treatment mixed
_refine_ls_matrix_type full
_refine_ls_number_constraints 54
_refine_ls_number_parameters 413
_refine_ls_number_reflns 5873
_refine_ls_number_restraints 0
_refine_ls_restrained_S_all 1.0412
_refine_ls_R_factor_all 0.0410
_refine_ls_R_factor_gt 0.0386
_refine_ls_shift/su_max 0.0001
_refine_ls_shift/su_mean 0.0000
_refine_ls_structure_factor_coef Fsqd
_refine_ls_weighting_details 'w=1/[\s^2^(Fo^2^)+(0.0515P)^2^+0.5043P] where P=(Fo^2^+2Fc^2^)/3'
_refine_ls_weighting_scheme calc
_refine_ls_wR_factor_gt 0.1022
_refine_ls_wR_factor_ref 0.1042
_reflns_Friedel_coverage 0.0
_reflns_limit_h_max 12
_reflns_limit_h_min -12
_reflns_limit_k_max 13
_reflns_limit_k_min -14
_reflns_limit_l_max 16
_reflns_limit_l_min 0
_reflns_number_gt 5385
_reflns_number_total 5873
_reflns_threshold_expression I>=2u(I)
_cod_data_source_file d3cp03565d3.cif
_cod_data_source_block yt5_010_190218
_cod_depositor_comments 'Adding full bibliography for 7247498--7247501.cif.'
_cod_database_code 7247499
_chemical_oxdiff_formula C40H32O2Si2
_reflns_odcompleteness_completeness 99.34
_reflns_odcompleteness_iscentric 1
_reflns_odcompleteness_theta 66.97
_olex2_refinement_description
;
1. Fixed Uiso
 At 1.2 times of:
  All C(H) groups, All C(H,H) groups
2.a Secondary CH2 refined with riding coordinates:
 C30(H30a,H30b), C37(H37a,H37b)
2.b Aromatic/amide H refined with riding coordinates:
 C34(H34), C2aa(H2aa), C13(H13), C1aa(H1aa), C32(H32), C41(H41), C31(H31),
 C28(H28), C5aa(H5aa), C4aa(H4aa), C14(H14), C3aa(H3aa), C36(H36), C4(H4),
 C2(H2), C1(H1), C6aa(H6aa), C18(H18), C7aa(H7aa), C17(H17), C12(H12), C20(H20),
  C0aa(H0aa), C3(H3)
;
_olex2_submission_special_instructions 'No special instructions were received'
_oxdiff_exptl_absorpt_empirical_details
;
Empirical correction (ABSPACK) includes:
- Absorption correction using spherical harmonics
- Frame scaling
;
_oxdiff_exptl_absorpt_empirical_full_max 1.533
_oxdiff_exptl_absorpt_empirical_full_min 0.792

loop_
_space_group_symop_id
_space_group_symop_operation_xyz
1 x,y,z
2 -x,-y,-z

loop_
_atom_site_label
_atom_site_type_symbol
_atom_site_fract_x
_atom_site_fract_y
_atom_site_fract_z
_atom_site_U_iso_or_equiv
_atom_site_adp_type
_atom_site_occupancy
_atom_site_refinement_flags_posn
Si1 Si 0.21456(5) 0.29586(4) 0.42437(4) 0.04914(14) Uani 1.000000 .
Si2 Si 0.06065(5) 0.57493(5) 0.87289(4) 0.05703(15) Uani 1.000000 .
O3 O 0.24396(10) 0.11335(10) 0.67613(8) 0.0407(2) Uani 1.000000 .
O4 O 0.33211(11) 0.28985(9) 0.89550(9) 0.0419(2) Uani 1.000000 .
C5 C 0.30573(13) 0.08776(12) 0.87912(11) 0.0298(3) Uani 1.000000 .
C6 C 0.21850(16) 0.55847(13) 0.72779(13) 0.0402(3) Uani 1.000000 .
C7 C 0.39021(13) 0.05751(11) 0.80390(11) 0.0302(3) Uani 1.000000 .
C8 C 0.17340(13) 0.08709(13) 0.48084(11) 0.0330(3) Uani 1.000000 .
C9 C 0.27657(13) 0.20244(12) 0.92301(11) 0.0319(3) Uani 1.000000 .
C10 C 0.35951(13) 0.07129(12) 0.70349(11) 0.0327(3) Uani 1.000000 .
C11 C 0.16298(16) 0.40298(14) 0.53941(13) 0.0407(3) Uani 1.000000 .
C12 C 0.25672(14) -0.00076(13) 0.91101(12) 0.0361(3) Uani 1.000000 .
C15 C -0.00850(15) 0.43617(14) 0.63820(14) 0.0409(3) Uani 1.000000 .
C16 C 0.25627(15) 0.49805(13) 0.63039(13) 0.0399(3) Uani 1.000000 .
C20 C 0.18190(15) 0.02240(14) 0.98420(13) 0.0416(3) Uani 1.000000 .
C21 C 0.15676(14) 0.13417(13) 0.39856(12) 0.0357(3) Uani 1.000000 .
C22 C 0.20325(17) 0.57901(13) 0.98922(14) 0.0438(4) Uani 1.000000 .
C23 C 0.09001(16) 0.52016(14) 0.73412(14) 0.0415(3) Uani 1.000000 .
C24 C 0.28116(16) 0.48997(13) 0.98822(13) 0.0396(3) Uani 1.000000 .
C27 C 0.02813(16) 0.37796(13) 0.53972(13) 0.0406(3) Uani 1.000000 .
C28 C 0.31474(17) 0.65737(14) 0.81663(15) 0.0477(4) Uani 1.000000 .
C30 C 0.23225(16) 0.17093(14) 0.60034(12) 0.0392(3) Uani 1.000000 .
C31 C 0.43842(18) 0.69517(16) 0.81220(16) 0.0529(4) Uani 1.000000 .
C32 C 0.38949(17) 0.54030(16) 0.63116(15) 0.0494(4) Uani 1.000000 .
C34 C 0.09947(15) 0.05338(16) 0.28913(13) 0.0447(4) Uani 1.000000 .
C36 C 0.43972(15) 0.03723(14) 0.63500(12) 0.0396(3) Uani 1.000000 .
C37 C 0.25588(18) 0.37903(13) 0.88380(13) 0.0444(4) Uani 1.000000 .
C41 C 0.47655(18) 0.63469(18) 0.71781(17) 0.0562(4) Uani 1.000000 .
C1 C 0.50229(15) 0.00821(13) 0.83146(12) 0.0380(3) Uani 1.000000 .
C2 C 0.58167(15) -0.02650(15) 0.76327(13) 0.0439(4) Uani 1.000000 .
C3 C 0.20048(15) 0.22586(13) 0.99593(12) 0.0378(3) Uani 1.000000 .
C4 C 0.55073(15) -0.01129(15) 0.66521(13) 0.0428(3) Uani 1.000000 .
C5aa C -0.07517(17) 0.29430(15) 0.44419(15) 0.0483(4) Uani 1.000000 .
C0aa C 0.15411(15) 0.13609(15) 1.02637(12) 0.0402(3) Uani 1.000000 .
C2aa C 0.06345(16) -0.06897(17) 0.26057(14) 0.0509(4) Uani 1.000000 .
C6aa C 0.2304(2) 0.67912(15) 1.08828(17) 0.0588(5) Uani 1.000000 .
C1aa C 0.13391(15) -0.03578(14) 0.45118(13) 0.0415(3) Uani 1.000000 .
C4aa C -0.20423(18) 0.26836(16) 0.44413(17) 0.0550(4) Uani 1.000000 .
C13 C 0.08130(16) -0.11378(15) 0.34145(15) 0.0494(4) Uani 1.000000 .
C14 C -0.24000(18) 0.32506(18) 0.54063(18) 0.0580(5) Uani 1.000000 .
C3aa C -0.14649(17) 0.40510(16) 0.63329(16) 0.0511(4) Uani 1.000000 .
C7aa C 0.4035(2) 0.60407(17) 1.17990(17) 0.0627(5) Uani 1.000000 .
C17 C 0.38156(19) 0.50460(15) 1.08267(15) 0.0515(4) Uani 1.000000 .
C18 C 0.3277(2) 0.69062(17) 1.18247(18) 0.0673(6) Uani 1.000000 .
H34 H 0.08520(15) 0.08302(16) 0.23387(13) 0.0537(4) Uiso 1.000000 R
H2aa H 0.02723(16) -0.12094(17) 0.18692(14) 0.0611(5) Uiso 1.000000 R
H13 H 0.05813(16) -0.19635(15) 0.32261(15) 0.0593(5) Uiso 1.000000 R
H1aa H 0.14281(15) -0.06635(14) 0.50565(13) 0.0498(4) Uiso 1.000000 R
H32 H 0.41712(17) 0.50163(16) 0.57010(15) 0.0593(5) Uiso 1.000000 R
H41 H 0.56192(18) 0.65974(18) 0.71505(17) 0.0675(5) Uiso 1.000000 R
H31 H 0.49791(18) 0.76059(16) 0.87099(16) 0.0635(5) Uiso 1.000000 R
H28 H 0.29146(17) 0.69716(14) 0.87976(15) 0.0572(5) Uiso 1.000000 R
H5aa H -0.05315(17) 0.25644(15) 0.38002(15) 0.0580(5) Uiso 1.000000 R
H4aa H -0.26905(18) 0.21335(16) 0.38069(17) 0.0660(5) Uiso 1.000000 R
H14 H -0.32856(18) 0.30720(18) 0.54040(18) 0.0696(6) Uiso 1.000000 R
H3aa H -0.17238(17) 0.44116(16) 0.69583(16) 0.0613(5) Uiso 1.000000 R
H36 H 0.41880(15) 0.04703(14) 0.56858(12) 0.0475(4) Uiso 1.000000 R
H4 H 0.60440(15) -0.03361(15) 0.61925(13) 0.0513(4) Uiso 1.000000 R
H2 H 0.65552(15) -0.05992(15) 0.78338(13) 0.0527(4) Uiso 1.000000 R
H1 H 0.52435(15) -0.00164(13) 0.89785(12) 0.0456(4) Uiso 1.000000 R
H6aa H 0.1813(2) 0.73980(15) 1.09060(17) 0.0706(6) Uiso 1.000000 R
H18 H 0.3417(2) 0.75712(17) 1.24768(18) 0.0808(7) Uiso 1.000000 R
H7aa H 0.4697(2) 0.61187(17) 1.24324(17) 0.0752(6) Uiso 1.000000 R
H17 H 0.43495(19) 0.44695(15) 1.08085(15) 0.0618(5) Uiso 1.000000 R
H12 H 0.27475(14) -0.07765(13) 0.88234(12) 0.0434(4) Uiso 1.000000 R
H20 H 0.15079(15) -0.03801(14) 1.00466(13) 0.0499(4) Uiso 1.000000 R
H0aa H 0.10394(15) 0.15244(15) 1.07551(12) 0.0482(4) Uiso 1.000000 R
H3 H 0.18081(15) 0.30214(13) 1.02423(12) 0.0454(4) Uiso 1.000000 R
H30a H 0.17623(16) 0.23035(14) 0.61737(12) 0.0470(4) Uiso 1.000000 R
H30b H 0.32108(16) 0.21372(14) 0.61114(12) 0.0470(4) Uiso 1.000000 R
H37a H 0.27646(18) 0.40404(13) 0.82841(13) 0.0533(4) Uiso 1.000000 R
H37b H 0.16072(18) 0.34240(13) 0.85699(13) 0.0533(4) Uiso 1.000000 R
H1a H 0.359(2) 0.3186(18) 0.4491(17) 0.066(6) Uiso 1.000000 .
H2a H 0.037(2) 0.697(2) 0.9011(18) 0.076(7) Uiso 1.000000 .
H1b H 0.159(2) 0.307(2) 0.3237(18) 0.075(6) Uiso 1.000000 .
H2b H -0.051(2) 0.501(2) 0.8658(19) 0.084(7) Uiso 1.000000 .

loop_
_atom_site_aniso_label
_atom_site_aniso_U_11
_atom_site_aniso_U_22
_atom_site_aniso_U_33
_atom_site_aniso_U_12
_atom_site_aniso_U_13
_atom_site_aniso_U_23
Si1 0.0698(3) 0.0494(3) 0.0552(3) 0.0262(2) 0.0391(2) 0.0344(2)
Si2 0.0614(3) 0.0717(3) 0.0645(3) 0.0381(3) 0.0410(3) 0.0364(3)
O3 0.0428(5) 0.0598(6) 0.0397(6) 0.0292(5) 0.0193(4) 0.0336(5)
O4 0.0568(6) 0.0314(5) 0.0549(6) 0.0190(4) 0.0327(5) 0.0236(5)
C5 0.0321(6) 0.0337(7) 0.0282(6) 0.0117(5) 0.0086(5) 0.0166(5)
C6 0.0488(8) 0.0380(7) 0.0550(9) 0.0216(6) 0.0262(7) 0.0324(7)
C7 0.0346(6) 0.0287(6) 0.0313(7) 0.0113(5) 0.0113(5) 0.0140(5)
C8 0.0319(6) 0.0409(7) 0.0370(7) 0.0188(6) 0.0146(5) 0.0223(6)
C9 0.0356(7) 0.0329(7) 0.0327(7) 0.0110(5) 0.0127(5) 0.0167(6)
C10 0.0339(7) 0.0362(7) 0.0338(7) 0.0146(5) 0.0115(5) 0.0180(6)
C11 0.0511(8) 0.0415(8) 0.0529(9) 0.0243(7) 0.0266(7) 0.0343(7)
C12 0.0402(7) 0.0360(7) 0.0399(8) 0.0135(6) 0.0125(6) 0.0220(6)
C15 0.0455(8) 0.0413(8) 0.0596(10) 0.0233(6) 0.0260(7) 0.0365(7)
C16 0.0475(8) 0.0411(8) 0.0550(9) 0.0227(6) 0.0271(7) 0.0351(7)
C20 0.0416(8) 0.0497(9) 0.0454(8) 0.0094(6) 0.0150(6) 0.0312(7)
C21 0.0372(7) 0.0471(8) 0.0366(7) 0.0219(6) 0.0182(6) 0.0242(6)
C22 0.0605(9) 0.0343(7) 0.0514(9) 0.0160(7) 0.0349(8) 0.0201(7)
C23 0.0497(8) 0.0418(8) 0.0581(10) 0.0262(7) 0.0304(7) 0.0349(7)
C24 0.0538(9) 0.0300(7) 0.0441(8) 0.0111(6) 0.0251(7) 0.0173(6)
C27 0.0490(8) 0.0390(7) 0.0552(9) 0.0235(6) 0.0234(7) 0.0342(7)
C28 0.0600(10) 0.0419(8) 0.0589(10) 0.0202(7) 0.0270(8) 0.0318(8)
C30 0.0498(8) 0.0437(8) 0.0361(8) 0.0223(7) 0.0152(6) 0.0250(7)
C31 0.0553(10) 0.0498(9) 0.0644(11) 0.0112(8) 0.0190(8) 0.0340(9)
C32 0.0513(9) 0.0573(10) 0.0631(11) 0.0228(8) 0.0316(8) 0.0381(9)
C34 0.0416(8) 0.0661(10) 0.0362(8) 0.0239(7) 0.0143(6) 0.0264(8)
C36 0.0409(7) 0.0531(9) 0.0322(7) 0.0175(6) 0.0151(6) 0.0205(7)
C37 0.0679(10) 0.0331(7) 0.0432(9) 0.0226(7) 0.0239(8) 0.0198(7)
C41 0.0469(9) 0.0660(11) 0.0751(13) 0.0145(8) 0.0271(9) 0.0432(10)
C1 0.0408(7) 0.0441(8) 0.0386(8) 0.0192(6) 0.0131(6) 0.0238(7)
C2 0.0390(8) 0.0540(9) 0.0492(9) 0.0252(7) 0.0167(7) 0.0263(8)
C3 0.0410(7) 0.0394(7) 0.0373(8) 0.0139(6) 0.0180(6) 0.0144(6)
C4 0.0404(8) 0.0535(9) 0.0417(8) 0.0204(7) 0.0208(6) 0.0187(7)
C5aa 0.0551(9) 0.0451(8) 0.0596(10) 0.0249(7) 0.0179(8) 0.0336(8)
C0aa 0.0379(7) 0.0544(9) 0.0365(8) 0.0126(6) 0.0179(6) 0.0220(7)
C2aa 0.0398(8) 0.0608(10) 0.0409(9) 0.0128(7) 0.0066(7) 0.0102(8)
C6aa 0.0856(13) 0.0352(8) 0.0666(12) 0.0185(8) 0.0449(11) 0.0162(8)
C1aa 0.0394(7) 0.0451(8) 0.0492(9) 0.0161(6) 0.0139(6) 0.0270(7)
C4aa 0.0522(9) 0.0504(9) 0.0718(12) 0.0183(8) 0.0116(9) 0.0376(9)
C13 0.0402(8) 0.0422(8) 0.0592(10) 0.0084(7) 0.0093(7) 0.0163(8)
C14 0.0438(9) 0.0650(11) 0.0856(14) 0.0180(8) 0.0221(9) 0.0497(11)
C3aa 0.0496(9) 0.0588(10) 0.0714(12) 0.0247(8) 0.0310(9) 0.0439(9)
C7aa 0.0701(12) 0.0516(10) 0.0506(11) -0.0062(9) 0.0116(9) 0.0111(9)
C17 0.0607(10) 0.0429(9) 0.0522(10) 0.0101(7) 0.0176(8) 0.0200(8)
C18 0.0921(15) 0.0394(9) 0.0578(12) -0.0029(9) 0.0325(11) 0.0019(8)

loop_
_atom_type_symbol
_atom_type_scat_dispersion_real
_atom_type_scat_dispersion_imag
_atom_type_scat_Cromer_Mann_a1
_atom_type_scat_Cromer_Mann_a2
_atom_type_scat_Cromer_Mann_a3
_atom_type_scat_Cromer_Mann_a4
_atom_type_scat_Cromer_Mann_b1
_atom_type_scat_Cromer_Mann_b2
_atom_type_scat_Cromer_Mann_b3
_atom_type_scat_Cromer_Mann_b4
_atom_type_scat_Cromer_Mann_c
_atom_type_scat_source
_atom_type_scat_dispersion_source
H 0.00000 0.00000 0.49300 0.32291 0.14019 0.04081 10.51090 26.12570 3.14236 57.79970 0.0030380000826 'International Tables Volume C Table 6.1.1.4 (pp. 500-502)' 'Henke, Gullikson and Davis, At. Data and Nucl. Data Tables, 1993, 54, 2'
C 0.01920 0.00962 2.31000 1.02000 1.58860 0.86500 20.84390 10.20750 0.56870 51.65120 0.215599998832 'International Tables Volume C Table 6.1.1.4 (pp. 500-502)' 'Henke, Gullikson and Davis, At. Data and Nucl. Data Tables, 1993, 54, 2'
Si 0.25539 0.32544 6.29150 3.03530 1.98910 1.54100 2.43860 32.33370 0.67850 81.69370 1.14069998264 'International Tables Volume C Table 6.1.1.4 (pp. 500-502)' 'Henke, Gullikson and Davis, At. Data and Nucl. Data Tables, 1993, 54, 2'
O 0.05239 0.03377 3.04850 2.28680 1.54630 0.86700 13.27710 5.70110 0.32390 32.90890 0.250800013542 'International Tables Volume C Table 6.1.1.4 (pp. 500-502)' 'Henke, Gullikson and Davis, At. Data and Nucl. Data Tables, 1993, 54, 2'

loop_
_exptl_crystal_face_index_h
_exptl_crystal_face_index_k
_exptl_crystal_face_index_l
_exptl_crystal_face_perp_dist
0 0 -8 0.1192
-1 -6 7 0.0725
1 7 -7 0.0833
1 0 -8 0.1197
-2 -6 8 0.0837
2 7 -7 0.0891
-2 -7 5 0.1306
2 7 -6 0.0794
0 1 8 0.1461
0 1 7 0.1500
-2 -7 6 0.0891
2 7 -5 0.0955
-2 -7 4 0.1116
-2 -5 8 0.0805
0 1 7 0.1515
2 7 -5 0.0967
2 7 -5 0.0992
2 7 -1 0.1403
-3 -5 8 0.0870
-3 -7 3 0.1208
3 6 -7 0.0850
3 7 -4 0.0924
-1 1 7 0.1497
-3 -4 8 0.0889
4 5 -7 0.0926
3 6 -3 0.1061
-3 -6 1 0.1261
-4 -4 8 0.0834
-4 -6 2 0.1170
4 5 -7 0.0951
2 1 -9 0.1282
-5 -4 7 0.0951
5 4 -7 0.0971
-2 1 8 0.1332
1 -1 -8 0.1406
-4 -5 2 0.1212
5 5 -3 0.1134
-5 -5 3 0.1143
5 3 -7 0.0945
2 -1 -8 0.1345
-5 -5 3 0.1147
6 3 -6 0.0954
5 4 -2 0.1188
-5 -2 7 0.0971
-5 -4 1 0.1226
-5 -1 7 0.0970
6 2 -6 0.0923
-5 -3 1 0.1195
5 3 -1 0.1169
6 1 -6 0.0932
6 3 -1 0.1163
-6 -1 6 0.0919
6 2 0 0.1162
6 0 -5 0.0941
-6 0 6 0.0903
5 -1 -7 0.0983
-6 1 5 0.0903
6 1 0 0.1106
6 -1 -5 0.0920
-4 -2 -3 0.1289
6 1 1 0.1053
-6 -1 -2 0.1126
6 -2 -4 0.0945
6 0 2 0.1077
-6 2 4 0.0933
-6 0 -2 0.1073
6 -3 -4 0.0960
-6 3 4 0.0964
-6 0 -3 0.1052
-5 1 -3 0.1070
5 -1 3 0.1084
-6 4 2 0.1015
6 -4 -2 0.1020
4 -1 5 0.1082
-5 3 -4 0.1070
5 -5 -1 0.1025
4 -7 2 0.1008
-4 7 -2 0.1033
-4 5 -5 0.1020
3 -4 6 0.1037
2 -7 4 0.0947
-3 7 -3 0.0939
0 7 -7 0.0750
0 -7 7 0.0750
3 5 -8 0.0805
5 2 -7 0.0883
6 0 -6 0.0858
-3 -3 -4 0.1238
6 1 2 0.0964
5 -1 3 0.0914

loop_
_geom_angle_atom_site_label_1
_geom_angle_atom_site_label_2
_geom_angle_atom_site_label_3
_geom_angle
_geom_angle_site_symmetry_1
_geom_angle_site_symmetry_3
_geom_angle_publ_flag
C21 Si1 C11 112.44(6) . . ?
C23 Si2 C22 115.18(7) . . ?
C30 O3 C10 118.28(11) . . ?
C37 O4 C9 117.75(11) . . ?
C9 C5 C7 123.28(12) . . ?
C12 C5 C7 118.82(12) . . ?
C12 C5 C9 117.86(12) . . ?
C23 C6 C16 120.40(15) . . ?
C28 C6 C16 117.98(14) . . ?
C28 C6 C23 121.62(15) . . ?
C10 C7 C5 123.20(11) . . ?
C1 C7 C5 119.02(12) . . ?
C1 C7 C10 117.72(12) . . ?
C30 C8 C21 119.79(13) . . ?
C1aa C8 C21 119.68(14) . . ?
C1aa C8 C30 120.52(13) . . ?
C5 C9 O4 116.88(12) . . ?
C3 C9 O4 122.63(12) . . ?
C3 C9 C5 120.40(12) . . ?
C7 C10 O3 116.03(11) . . ?
C36 C10 O3 123.43(12) . . ?
C36 C10 C7 120.44(12) . . ?
C16 C11 Si1 122.49(11) . . ?
C27 C11 Si1 117.98(12) . . ?
C27 C11 C16 119.14(14) . . ?
C20 C12 C5 121.94(13) . . ?
C27 C15 C23 119.88(14) . . ?
C3aa C15 C23 122.71(15) . . ?
C3aa C15 C27 117.41(16) . . ?
C11 C16 C6 119.90(14) . . ?
C32 C16 C6 117.14(15) . . ?
C32 C16 C11 122.95(15) . . ?
C0aa C20 C12 119.25(13) . . ?
C8 C21 Si1 124.84(11) . . ?
C34 C21 Si1 117.30(11) . . ?
C34 C21 C8 117.77(14) . . ?
C24 C22 Si2 126.73(12) . . ?
C6aa C22 Si2 115.78(13) . . ?
C6aa C22 C24 117.43(17) . . ?
C6 C23 Si2 118.54(13) . . ?
C15 C23 Si2 122.27(11) . . ?
C15 C23 C6 119.05(14) . . ?
C37 C24 C22 119.96(15) . . ?
C17 C24 C22 119.90(15) . . ?
C17 C24 C37 120.14(14) . . ?
C15 C27 C11 120.33(15) . . ?
C5aa C27 C11 121.69(15) . . ?
C5aa C27 C15 117.98(14) . . ?
C31 C28 C6 122.47(16) . . ?
C8 C30 O3 114.86(12) . . ?
C41 C31 C28 119.64(18) . . ?
C41 C32 C16 122.30(16) . . ?
C2aa C34 C21 121.96(14) . . ?
C4 C36 C10 120.27(13) . . ?
C24 C37 O4 114.84(13) . . ?
C32 C41 C31 120.44(16) . . ?
C2 C1 C7 122.00(13) . . ?
C4 C2 C1 119.52(13) . . ?
C0aa C3 C9 120.23(13) . . ?
C2 C4 C36 120.04(13) . . ?
C4aa C5aa C27 122.14(17) . . ?
C3 C0aa C20 120.32(13) . . ?
C13 C2aa C34 119.67(15) . . ?
C18 C6aa C22 122.04(18) . . ?
C13 C1aa C8 120.93(14) . . ?
C14 C4aa C5aa 119.88(18) . . ?
C1aa C13 C2aa 119.94(15) . . ?
C3aa C14 C4aa 120.51(17) . . ?
C14 C3aa C15 122.09(17) . . ?
C18 C7aa C17 119.9(2) . . ?
C7aa C17 C24 120.86(17) . . ?
C7aa C18 C6aa 119.84(17) . . ?

loop_
_geom_bond_atom_site_label_1
_geom_bond_atom_site_label_2
_geom_bond_distance
_geom_bond_site_symmetry_2
_geom_bond_publ_flag
Si1 C11 1.8821(16) . ?
Si1 C21 1.8718(16) . ?
Si2 C22 1.8675(19) . ?
Si2 C23 1.8857(16) . ?
O3 C10 1.3709(16) . ?
O3 C30 1.4262(16) . ?
O4 C9 1.3694(16) . ?
O4 C37 1.4290(17) . ?
C5 C7 1.4881(18) . ?
C5 C9 1.3986(18) . ?
C5 C12 1.3932(19) . ?
C6 C16 1.443(2) . ?
C6 C23 1.414(2) . ?
C6 C28 1.432(2) . ?
C7 C10 1.3998(18) . ?
C7 C1 1.3918(18) . ?
C8 C21 1.4107(18) . ?
C8 C30 1.508(2) . ?
C8 C1aa 1.386(2) . ?
C9 C3 1.3932(19) . ?
C10 C36 1.3889(19) . ?
C11 C16 1.410(2) . ?
C11 C27 1.416(2) . ?
C12 C20 1.386(2) . ?
C15 C23 1.412(2) . ?
C15 C27 1.443(2) . ?
C15 C3aa 1.435(2) . ?
C16 C32 1.435(2) . ?
C20 C0aa 1.380(2) . ?
C21 C34 1.396(2) . ?
C22 C24 1.408(2) . ?
C22 C6aa 1.398(2) . ?
C24 C37 1.513(2) . ?
C24 C17 1.385(2) . ?
C27 C5aa 1.430(2) . ?
C28 C31 1.354(2) . ?
C31 C41 1.412(3) . ?
C32 C41 1.356(3) . ?
C34 C2aa 1.378(3) . ?
C36 C4 1.385(2) . ?
C1 C2 1.380(2) . ?
C2 C4 1.378(2) . ?
C3 C0aa 1.383(2) . ?
C5aa C4aa 1.356(2) . ?
C2aa C13 1.374(3) . ?
C6aa C18 1.377(3) . ?
C1aa C13 1.386(2) . ?
C4aa C14 1.413(3) . ?
C14 C3aa 1.352(3) . ?
C7aa C17 1.387(3) . ?
C7aa C18 1.367(3) . ?

loop_
_exptl_oxdiff_crystal_face_indexfrac_h
_exptl_oxdiff_crystal_face_indexfrac_k
_exptl_oxdiff_crystal_face_indexfrac_l
_exptl_oxdiff_crystal_face_x
_exptl_oxdiff_crystal_face_y
_exptl_oxdiff_crystal_face_z
0.3203 -0.3742 -7.8277 0.2301 0.1087 0.9671
-1.0941 -6.4505 7.2739 -0.8770 -0.4100 -0.2507
1.1180 6.9599 -6.5033 0.9004 0.4208 0.1104
0.5227 -0.3293 -7.9105 0.2295 0.1395 0.9633
-1.7278 -5.8885 7.7244 -0.8101 -0.4881 -0.3248
1.8007 6.6124 -6.7947 0.8478 0.5105 0.1437
-1.9998 -7.0000 5.0001 -0.8149 -0.5330 0.1183
1.9997 7.0000 -6.0001 0.8509 0.5424 0.0029
0.0001 1.0002 7.9999 -0.1852 -0.0468 -1.0597
0.0001 1.0002 6.9999 -0.1492 -0.0373 -0.9384
-1.9997 -7.0000 6.0001 -0.8509 -0.5424 -0.0029
1.9998 7.0000 -5.0001 0.8149 0.5330 -0.1183
-1.9998 -7.0000 4.0001 -0.7790 -0.5235 0.2396
-1.9997 -4.9999 8.0001 -0.7182 -0.5036 -0.4247
0.0001 1.0002 6.9999 -0.1492 -0.0373 -0.9384
1.9998 7.0000 -5.0001 0.8149 0.5330 -0.1183
1.9998 7.0000 -5.0001 0.8149 0.5330 -0.1183
1.9998 7.0001 -1.0002 0.6712 0.4952 -0.6033
-2.9997 -5.0000 8.0001 -0.6778 -0.6456 -0.3761
-2.9998 -7.0001 3.0002 -0.7027 -0.6560 0.4094
2.9997 6.0000 -7.0001 0.7442 0.6650 0.1652
2.9998 7.0001 -4.0002 0.7387 0.6655 -0.2882
-0.9999 1.0002 6.9999 -0.1089 -0.1793 -0.8898
-2.9998 -4.0000 8.0001 -0.5756 -0.6168 -0.4657
3.9997 5.0000 -7.0001 0.6016 0.7781 0.2062
2.9998 6.0001 -3.0002 0.6005 0.6272 -0.3198
-2.9998 -6.0002 1.0002 -0.5286 -0.6083 0.5623
-3.9997 -4.0000 8.0001 -0.5352 -0.7588 -0.4171
-3.9998 -6.0002 2.0002 -0.5242 -0.7597 0.4897
3.9997 5.0000 -7.0001 0.6016 0.7781 0.2062
1.9998 0.9999 -9.0000 0.3450 0.3978 0.9044
-4.9998 -4.0001 7.0001 -0.4590 -0.8913 -0.2472
4.9998 4.0001 -7.0001 0.4590 0.8913 0.2472
-1.9999 1.0001 7.9999 -0.1045 -0.3307 -0.9624
0.9999 -1.0002 -7.9999 0.1448 0.1887 1.0110
-3.9998 -5.0002 2.0002 -0.4219 -0.7309 0.4001
4.9998 5.0002 -3.0002 0.4175 0.8823 -0.3274
-4.9998 -5.0002 3.0002 -0.4175 -0.8823 0.3274
4.9998 3.0001 -7.0001 0.3567 0.8625 0.3368
1.9999 -1.0001 -7.9999 0.1045 0.3307 0.9624
-4.9998 -5.0002 3.0002 -0.4175 -0.8823 0.3274
5.9998 3.0002 -6.0001 0.2805 0.9950 0.1670
4.9998 4.0003 -2.0002 0.2793 0.8440 -0.3591
-4.9998 -2.0001 7.0001 -0.2544 -0.8336 -0.4264
-4.9998 -4.0003 1.0002 -0.2434 -0.8346 0.4803
-4.9998 -1.0001 7.0001 -0.1522 -0.8048 -0.5161
5.9998 2.0002 -6.0001 0.1782 0.9662 0.2566
-4.9999 -3.0003 1.0001 -0.1411 -0.8058 0.3907
4.9999 3.0003 -1.0001 0.1411 0.8058 -0.3907
5.9998 1.0002 -6.0001 0.0759 0.9373 0.3462
5.9999 3.0004 -1.0002 0.1008 0.9477 -0.4393
-5.9998 -1.0002 6.0001 -0.0759 -0.9373 -0.3462
5.9999 2.0004 -0.0001 -0.0374 0.9095 -0.4710
5.9999 0.0002 -5.0001 -0.0623 0.8991 0.3146
-5.9998 -0.0002 6.0001 0.0264 -0.9085 -0.4358
4.9999 -0.9999 -7.0000 -0.0524 0.7472 0.6953
-5.9999 0.9998 5.0000 0.1646 -0.8702 -0.4042
5.9999 1.0004 -0.0001 -0.1397 0.8806 -0.3813
5.9999 -0.9998 -5.0000 -0.1646 0.8702 0.4042
-4.0000 -2.0003 -2.9999 0.0645 -0.5972 0.7375
5.9999 1.0004 0.9999 -0.1756 0.8712 -0.5026
-5.9999 -1.0004 -1.9999 0.2115 -0.8617 0.6238
5.9999 -1.9998 -4.0000 -0.3028 0.8320 0.3726
6.0000 0.0004 1.9999 -0.3138 0.8329 -0.5342
-5.9999 1.9998 4.0000 0.3028 -0.8320 -0.3726
-6.0000 -0.0004 -1.9999 0.3138 -0.8329 0.5342
5.9999 -2.9998 -4.0000 -0.4051 0.8031 0.4622
-5.9999 2.9998 4.0000 0.4051 -0.8031 -0.4622
-6.0000 -0.0005 -2.9999 0.3497 -0.8235 0.6555
-5.0000 0.9996 -2.9999 0.4117 -0.6527 0.5172
5.0000 -0.9996 2.9999 -0.4117 0.6527 -0.5172
-6.0000 3.9997 2.0000 0.5792 -0.7554 -0.3093
6.0000 -3.9997 -2.0000 -0.5792 0.7554 0.3093
4.0001 -0.9996 4.9999 -0.4432 0.4918 -0.7111
-5.0001 2.9996 -3.9999 0.6522 -0.5856 0.4592
5.0000 -4.9997 -1.0000 -0.6771 0.5752 0.3263
4.0001 -6.9997 2.0001 -0.9491 0.3472 0.1904
-4.0001 6.9997 -2.0001 0.9491 -0.3472 -0.1904
-4.0001 4.9996 -5.0000 0.8523 -0.3765 0.3526
3.0001 -3.9996 6.0000 -0.7456 0.2539 -0.5149
2.0002 -6.9998 4.0001 -0.9403 0.0444 0.0451
-3.0002 6.9997 -3.0001 0.9447 -0.1958 -0.1177
-0.0003 6.9998 -7.0001 0.9674 0.2679 0.2214
0.0003 -6.9998 7.0001 -0.9674 -0.2679 -0.2214
2.9997 5.0000 -8.0001 0.6778 0.6456 0.3761
4.9998 2.0001 -7.0001 0.2544 0.8336 0.4264
5.9998 0.0002 -6.0001 -0.0264 0.9085 0.4358
-3.0000 -3.0003 -3.9999 -0.0421 -0.4746 0.8997
5.9999 1.0004 1.9999 -0.2115 0.8617 -0.6238
5.0000 -0.9996 2.9999 -0.4117 0.6527 -0.5172
